data_2002001
loop_
_publ_author_name
'Fl\"orke, U.'
'Haupt, H.-J.'

_publ_section_title
;
 Dimanganese octacarbonyl compounds with bridging cyclohexylphosphanes
;
_journal_issue 2
_journal_name_full 'Acta Crystallographica Section C'
_journal_page_first 374
_journal_page_last 376
_journal_paper_doi 10.1107/S0108270192010631
_journal_volume 49
_journal_year 1993
_chemical_formula_sum 'C32 H44 Mn2 O8 P2'
_chemical_formula_weight 728.5
_chemical_name_systematic
;
Bis(mu-dicyclohexylphosphanido)-octacarbonyl-dimanganese
;
_symmetry_cell_setting monoclinic
_symmetry_space_group_name_H-M 'C 1 2/m 1'
_cell_angle_alpha 90.000(10)
_cell_angle_beta 107.03(4)
_cell_angle_gamma 90.000(10)
_cell_formula_units_Z 2
_cell_length_a 8.668(4)
_cell_length_b 23.157(11)
_cell_length_c 8.961(4)
_cell_measurement_reflns_used 25
_cell_measurement_temperature 293
_cell_measurement_theta_max 15
_cell_measurement_theta_min 6
_cell_volume 1719.8(14)
_diffrn_measurement_device 'Siemens R3m/V diffractometer'
_diffrn_measurement_method \w-2\q
_diffrn_radiation_monochromator graphite
_diffrn_radiation_type 'Molybdenum K\a'
_diffrn_radiation_wavelength 0.71073
_diffrn_reflns_av_R_equivalents 0.027
_diffrn_reflns_limit_h_max 11
_diffrn_reflns_limit_h_min -11
_diffrn_reflns_limit_k_max 30
_diffrn_reflns_limit_k_min -30
_diffrn_reflns_limit_l_max 11
_diffrn_reflns_limit_l_min 0
_diffrn_reflns_number 4212
_diffrn_reflns_theta_max 27.5
_diffrn_standards_decay_% 0
_diffrn_standards_interval_count 400
_diffrn_standards_number 3
_exptl_absorpt_coefficient_mu 0.84
_exptl_absorpt_correction_T_max 0.83
_exptl_absorpt_correction_T_min 0.70
_exptl_absorpt_correction_type 'empirical via \y-scans'
_exptl_crystal_colour yellow
_exptl_crystal_density_diffrn 1.407
_exptl_crystal_description prism
_exptl_crystal_F_000 760
_exptl_crystal_size_max 0.32
_exptl_crystal_size_mid 0.21
_exptl_crystal_size_min 0.15
_refine_diff_density_max 0.55
_refine_diff_density_min -0.28
_refine_ls_goodness_of_fit_obs 1.776
_refine_ls_hydrogen_treatment ' H atoms fixed at idealized positions and not refined'
_refine_ls_matrix_type full
_refine_ls_number_parameters 108
_refine_ls_number_reflns 1571
_refine_ls_R_factor_obs 0.040
_refine_ls_shift/esd_max 0.001
_refine_ls_structure_factor_coef F
_refine_ls_weighting_details w=1/[\s^2^(F)+0.0001F^2^]
_refine_ls_weighting_scheme calc
_refine_ls_wR_factor_obs 0.045
_reflns_number_observed 1571
_reflns_number_total 2041
_reflns_observed_criterion F>4\s(F)
_cod_data_source_file na1017.cif
_cod_data_source_block PCyc
_cod_depositor_comments
;
The following automatic conversions were performed:

'_refine_ls_weighting_scheme' value 'calc w=1/[\s^2^(F)+0.0001F^2^]'
was changed to 'calc'. New tag '_refine_ls_weighting_details' was
created. The value of the new tag was set to
'w=1/[\s^2^(F)+0.0001F^2^]'.

Automatic conversion script
Id: cif_fix_values 3143 2015-03-26 13:38:13Z robertas 
;
_cod_original_sg_symbol_H-M 'C 2/m'
_cod_database_code 2002001

loop_
_atom_site_aniso_label
_atom_site_aniso_U_11
_atom_site_aniso_U_22
_atom_site_aniso_U_33
_atom_site_aniso_U_12
_atom_site_aniso_U_13
_atom_site_aniso_U_23
_atom_site_aniso_type_symbol
Mn1 0.0400(10) 0.0240(10) 0.0290(10) 0.000 0.0180(10) 0.000 Mn
P1 0.0350(10) 0.0210(10) 0.0260(10) 0.000 0.0120(10) 0.000 P
C1 0.034(2) 0.035(2) 0.042(2) 0.000 0.019(2) 0.000 C
O1 0.048(2) 0.063(2) 0.053(2) 0.000 0.009(2) 0.000 O
C2 0.057(3) 0.028(2) 0.026(2) 0.000 0.012(2) 0.000 C
O2 0.076(3) 0.063(2) 0.044(2) 0.000 -0.010(2) 0.000 O
C3 0.057(2) 0.034(2) 0.040(2) -0.0050(10) 0.025(2) -0.0030(10) C
O3 0.089(2) 0.0540(10) 0.062(2) 0.0070(10) 0.043(2) -0.0160(10) O
C11 0.042(2) 0.0290(10) 0.0310(10) -0.0020(10) 0.0100(10) -0.0020(10) C
C12 0.066(2) 0.049(2) 0.038(2) -0.010(2) 0.017(2) -0.025(2) C
C13 0.057(2) 0.056(2) 0.059(2) -0.010(2) 0.019(2) -0.025(2) C
C14 0.062(2) 0.047(2) 0.044(2) -0.008(2) 0.003(2) -0.019(2) C
C15 0.065(2) 0.053(2) 0.037(2) -0.014(2) 0.010(2) -0.016(2) C
C16 0.048(2) 0.045(2) 0.043(2) -0.015(2) 0.016(2) -0.010(2) C

loop_
_atom_site_label
_atom_site_fract_x
_atom_site_fract_y
_atom_site_fract_z
_atom_site_U_iso_or_equiv
_atom_site_thermal_displace_type
_atom_site_type_symbol
Mn1 0.11690(10) 0.0000 0.35620(10) 0.0300(10) Uani Mn
P1 0.0000 0.06620(10) 0.5000 0.0270(10) Uani P
C1 0.2985(5) 0.0000 0.5225(5) 0.037(2) Uani C
O1 0.4141(4) 0.0000 0.6264(4) 0.054(2) Uani O
C2 -0.0778(6) 0.0000 0.2022(5) 0.035(2) Uani C
O2 -0.1960(5) 0.0000 0.1045(4) 0.060(2) Uani O
C3 0.1988(4) 0.05500(10) 0.2556(3) 0.042(2) Uani C
O3 0.2547(3) 0.08700(10) 0.1888(3) 0.067(2) Uani O
C11 0.1569(3) 0.11400(10) 0.6331(3) 0.034(2) Uani C
C12 0.2447(4) 0.15480(10) 0.5511(3) 0.050(2) Uani C
C13 0.3867(4) 0.1847(2) 0.6656(4) 0.058(2) Uani C
C14 0.3370(4) 0.2167(2) 0.7908(4) 0.050(2) Uani C
C15 0.2523(4) 0.1762(2) 0.8739(4) 0.050(2) Uani C
C16 0.1083(4) 0.14670(10) 0.7609(3) 0.045(2) Uani C
H11 0.2315 0.0847 0.6858 0.080 Uiso H
H12A 0.1701 0.1836 0.4959 0.080 Uiso H
H12B 0.2835 0.1330 0.4785 0.080 Uiso H
H13A 0.4329 0.2117 0.6095 0.080 Uiso H
H13B 0.4659 0.1561 0.7141 0.080 Uiso H
H14A 0.4312 0.2323 0.8650 0.080 Uiso H
H14B 0.2651 0.2475 0.7440 0.080 Uiso H
H15A 0.3274 0.1472 0.9275 0.080 Uiso H
H15B 0.2156 0.1979 0.9482 0.080 Uiso H
H16A 0.0623 0.1198 0.8176 0.080 Uiso H
H16B 0.0294 0.1754 0.7130 0.080 Uiso H

loop_
_geom_angle_atom_site_label_1
_geom_angle_atom_site_label_2
_geom_angle_atom_site_label_3
_geom_angle
_geom_angle_publ_flag
P1 Mn1 P1A 79.00(10) yes
P1 Mn1 C1 87.70(10) no
P1 Mn1 C2 87.90(10) no
P1 Mn1 C3 96.10(10) no
P1 Mn1 C3A 175.10(10) no
P1 Mn1 C1 87.70(10) no
P1 Mn1 C2 87.90(10) no
C1 Mn1 C2 174.4(2) no
C1 Mn1 C3 92.10(10) no
C2 Mn1 C3 91.90(10) no
C3 Mn1 C3A 88.70(10) no
Mn1 P1 Mn1A 101.00(10) yes
Mn1 P1 C11 111.90(10) no
Mn1 P1 C11A 112.00(10) no
C11 P1 C11A 108.00(10) no
Mn1 C1 O1 180.0(5) no
Mn1 C2 O2 178.3(4) no
Mn1 C3 O3 176.0(3) no
P1 C11 C12 115.3(2) no
P1 C11 C16 117.3(2) no
C12 C11 C16 109.8(2) no
C11 C12 C13 112.1(3) no
C12 C13 C14 112.0(2) no
C13 C14 C15 110.3(3) no
C14 C15 C16 111.9(3) no
C11 C16 C15 111.6(2) no

loop_
_geom_bond_atom_site_label_1
_geom_bond_atom_site_label_2
_geom_bond_distance
_geom_bond_publ_flag
Mn1 P1 2.4080(10) yes
Mn1 P1A 2.4080(10) yes
Mn1 C1 1.823(4) no
Mn1 C2 1.841(4) no
Mn1 C3 1.820(3) no
Mn1 C3 1.820(3) no
P1 C11 1.884(3) no
P1 C11A 1.884(3) no
C1 O1 1.151(5) no
C2 O2 1.136(5) no
C3 O3 1.146(4) no
C11 C12 1.530(4) no
C11 C16 1.531(4) no
C12 C13 1.518(4) no
C13 C14 1.509(5) no
C14 C15 1.514(4) no
C15 C16 1.520(4) no
